data_7716522
loop_
_publ_author_name
'Kirk, Ryan M.'
'Hill, Anthony F.'

_publ_section_title
;
 Electrophilic As-functionalisation of &#x3c3;-arsolido complexes.
;
_journal_issue 28
_journal_name_full 'Dalton transactions (Cambridge, England : 2003)'
_journal_page_first 11959
_journal_page_last 11969
_journal_paper_doi 10.1039/d4dt01371a
_journal_volume 53
_journal_year 2024
_chemical_formula_moiety 'C17 H20 As Mo O3, C F3 O3 S'
_chemical_formula_sum 'C18 H20 As F3 Mo O6 S'
_chemical_formula_weight 592.26
_chemical_properties_physical Air-sensitive,Moisture-sensitive
_space_group_crystal_system triclinic
_space_group_IT_number 2
_space_group_name_Hall '-P 1'
_space_group_name_H-M_alt 'P -1'
_atom_sites_solution_hydrogens geom
_atom_sites_solution_primary dual
_audit_creation_date 2022-01-29
_audit_creation_method
;
Olex2 1.3
(compiled 2020.11.12 svn.r5f609507 for OlexSys, GUI svn.r6408)
;
_audit_update_record
;
2022-01-29 deposited with the CCDC.	2024-06-27 downloaded from the CCDC.
;
_cell_angle_alpha 98.816(2)
_cell_angle_beta 95.151(2)
_cell_angle_gamma 93.888(2)
_cell_formula_units_Z 2
_cell_length_a 8.2247(2)
_cell_length_b 8.7800(3)
_cell_length_c 15.8527(5)
_cell_measurement_reflns_used 3840
_cell_measurement_temperature 150.00(10)
_cell_measurement_theta_max 73.3410
_cell_measurement_theta_min 5.1080
_cell_volume 1122.80(6)
_computing_cell_refinement 'CrysAlisPro 1.171.40.79a (Rigaku OD, 2020)'
_computing_data_collection 'CrysAlisPro 1.171.40.79a (Rigaku OD, 2020)'
_computing_data_reduction 'CrysAlisPro 1.171.40.79a (Rigaku OD, 2020)'
_computing_molecular_graphics 'Olex2 1.3 (Dolomanov et al., 2009)'
_computing_publication_material 'Olex2 1.3 (Dolomanov et al., 2009)'
_computing_structure_refinement 'SHELXL 2018/3 (Sheldrick, 2015)'
_computing_structure_solution 'SHELXT 2018/2 (Sheldrick, 2018)'
_diffrn_ambient_environment N~2~
_diffrn_ambient_temperature 150.00(10)
_diffrn_detector 'CCD plate'
_diffrn_detector_area_resol_mean 8.1297
_diffrn_detector_type EosS2
_diffrn_measured_fraction_theta_full 0.996
_diffrn_measured_fraction_theta_max 0.982
_diffrn_measurement_details
;
List of Runs (angles in degrees, time in seconds):

  # Type    Start    End  Width  t~exp~   \w     \q     \k     \f   Frames
#--------------------------------------------------------------------------
  1  \w    -32.00  56.00   1.00    3.93    --   37.17 -38.00-180.00   88
  2  \w     53.00 102.00   1.00    3.93    --   37.17  57.00  90.00   49
  3  \w     32.00  91.00   1.00    3.93    --   37.17-125.00-120.00   59
  4  \w     14.00  51.00   1.00    3.93    --   37.17 -57.00  90.00   37
  5  \w    -19.00  33.00   1.00    3.93    --   37.17 -77.00 -90.00   52
  6  \w    -20.00  61.00   1.00    3.93    --   37.17 -77.00  30.00   81
  7  \w     17.00  74.00   1.00    3.93    --   37.17 -99.00 -30.00   57
  8  \w     11.00 101.00   1.00    3.93    --   37.17  19.00  30.00   90
  9  \w     43.00 123.00   1.00   15.74    --  111.00 -50.00 -90.00   80
 10  \w     67.00 106.00   1.00   15.74    --  111.00 -92.00 150.00   39
 11  \w    105.00 132.00   1.00   15.74    --  111.00 -77.00-180.00   27
 12  \w     42.00 103.00   1.00   15.74    --  111.00-111.00 -60.00   61
 13  \w     95.00 171.00   1.00   15.74    --  111.00  50.00 120.00   76
 14  \w    119.00 172.00   1.00   15.74    --  111.00  77.00  60.00   53
 15  \w     60.00 105.00   1.00   15.74    --  111.00-111.00 -90.00   45
 16  \w     41.00 109.00   1.00   15.74    --  111.00-111.00 120.00   68
 17  \w     74.00 108.00   1.00   15.74    --  111.00-111.00 -30.00   34
 18  \w    152.00 178.00   1.00   15.74    --  111.00 111.00-180.00   26
 19  \w     49.00 126.00   1.00   15.74    --  111.00 -38.00 -30.00   77
 20  \w    107.00 136.00   1.00   15.74    --  111.00 111.00-180.00   29
 21  \w     42.00 109.00   1.00   15.74    --  111.00-111.00  30.00   67
 22  \w     63.00 115.00   1.00   15.74    --  111.00 -50.00  60.00   52
 23  \w     44.00 130.00   1.00   15.74    --  111.00 -38.00 120.00   86
 24  \w    115.00 176.00   1.00   15.74    --  111.00  77.00 -90.00   61
 25  \w     55.00  92.00   1.00   15.74    --  111.00 -77.00-180.00   37
 26  \w     56.00 178.00   1.00   15.74    --  111.00   0.00  60.00  122
;
_diffrn_measurement_device 'four-circle diffractometer'
_diffrn_measurement_device_type 'SuperNova, Dual, Cu at home/near, EosS2'
_diffrn_measurement_method '\w scans'
_diffrn_orient_matrix_type 'CrysAlisPro convention (1999,Acta A55,543-557)'
_diffrn_orient_matrix_UB_11 -0.1686559000
_diffrn_orient_matrix_UB_12 -0.0549185000
_diffrn_orient_matrix_UB_13 -0.0496648000
_diffrn_orient_matrix_UB_21 0.0841861000
_diffrn_orient_matrix_UB_22 -0.0922883000
_diffrn_orient_matrix_UB_23 -0.0720012000
_diffrn_orient_matrix_UB_31 -0.0091014000
_diffrn_orient_matrix_UB_32 -0.1421702000
_diffrn_orient_matrix_UB_33 0.0460560000
_diffrn_radiation_monochromator mirror
_diffrn_radiation_probe x-ray
_diffrn_radiation_type 'Cu K\a'
_diffrn_radiation_wavelength 1.54184
_diffrn_reflns_av_R_equivalents 0.0298
_diffrn_reflns_av_unetI/netI 0.0440
_diffrn_reflns_Laue_measured_fraction_full 0.996
_diffrn_reflns_Laue_measured_fraction_max 0.982
_diffrn_reflns_limit_h_max 10
_diffrn_reflns_limit_h_min -10
_diffrn_reflns_limit_k_max 8
_diffrn_reflns_limit_k_min -10
_diffrn_reflns_limit_l_max 19
_diffrn_reflns_limit_l_min -17
_diffrn_reflns_number 8310
_diffrn_reflns_point_group_measured_fraction_full 0.996
_diffrn_reflns_point_group_measured_fraction_max 0.982
_diffrn_reflns_theta_full 67.684
_diffrn_reflns_theta_max 73.635
_diffrn_reflns_theta_min 5.115
_diffrn_source 'micro-focus sealed X-ray tube'
_diffrn_source_type 'SuperNova (Cu) X-ray Source'
_exptl_absorpt_coefficient_mu 7.804
_exptl_absorpt_correction_T_max 0.59151
_exptl_absorpt_correction_T_min 0.55803
_exptl_absorpt_correction_type analytical
_exptl_absorpt_process_details
;
CrysAlisPro 1.171.40.79a (Rigaku Oxford Diffraction, 2020)
Spherical absorption correction
 using equivalent radius and absorption coefficient.
Empirical absorption correction using spherical harmonics,
 implemented in SCALE3 ABSPACK scaling algorithm.
;
_exptl_crystal_colour yellow
_exptl_crystal_colour_primary yellow
_exptl_crystal_density_diffrn 1.752
_exptl_crystal_description plate
_exptl_crystal_F_000 588
_exptl_crystal_recrystallization_method 'Re-crystallisation from solvent: Et2O'
_exptl_crystal_size_max 0.183
_exptl_crystal_size_mid 0.145
_exptl_crystal_size_min 0.046
_exptl_crystal_size_rad 0.051
_refine_diff_density_max 1.207
_refine_diff_density_min -0.595
_refine_diff_density_rms 0.092
_refine_ls_extinction_method none
_refine_ls_goodness_of_fit_ref 1.044
_refine_ls_hydrogen_treatment constr
_refine_ls_matrix_type full
_refine_ls_number_parameters 276
_refine_ls_number_reflns 4447
_refine_ls_number_restraints 0
_refine_ls_restrained_S_all 1.044
_refine_ls_R_factor_all 0.0382
_refine_ls_R_factor_gt 0.0331
_refine_ls_shift/su_max 0.001
_refine_ls_shift/su_mean 0.000
_refine_ls_structure_factor_coef Fsqd
_refine_ls_weighting_details 'w=1/[\s^2^(Fo^2^)+(0.0480P)^2^+0.1934P] where P=(Fo^2^+2Fc^2^)/3'
_refine_ls_weighting_scheme calc
_refine_ls_wR_factor_gt 0.0835
_refine_ls_wR_factor_ref 0.0866
_reflns_Friedel_coverage 0.000
_reflns_number_gt 3954
_reflns_number_total 4447
_reflns_threshold_expression 'I > 2\s(I)'
_cod_data_source_file d4dt01371a2.cif
_cod_data_source_block rmk_219_e_scale
_cod_depositor_comments 'Adding full bibliography for 7716522--7716529.cif.'
_cod_database_code 7716522
_shelx_shelxl_version_number 2018/3
_chemical_oxdiff_formula S1F3Mo1As1O6C18H20
_shelx_space_group_comment
;
The symmetry employed for this shelxl refinement is uniquely defined
by the following loop, which should always be used as a source of
symmetry information in preference to the above space-group names.
They are only intended as comments.
;
_reflns_odcompleteness_completeness 96.82
_reflns_odcompleteness_iscentric 1
_reflns_odcompleteness_theta 74.33
_olex2_refinement_description
;
1. Fixed Uiso
 At 1.2 times of:
  All C(H) groups
 At 1.5 times of:
  All C(H,H,H) groups
2.a Aromatic/amide H refined with riding coordinates:
 C17(H17), C13(H13), C14(H14), C16(H16), C15(H15)
2.b Idealised Me refined as rotating group:
 C8(H8A,H8B,H8C), C9(H9A,H9B,H9C), C12(H12A,H12B,H12C), C10(H10A,H10B,H10C),
 C11(H11A,H11B,H11C)
;
_ins_header
;
TITL RMK_219_E_scale in P-1 
REM P-1 (#2 in standard setting)
CELL 1.54184   8.224652   8.780038  15.852747  98.8163  95.1513  93.8883
ZERR    2.00   0.000244   0.000255   0.000478   0.0025   0.0024   0.0024
LATT  1
SFAC C H O F S As Mo
UNIT 36.00 40.00 12.00 6.00 2.00 2.00 2.00
TREF
HKLF 4
END
;
_olex2_submission_special_instructions 'No special instructions were received'
_oxdiff_exptl_absorpt_empirical_details
;
Empirical correction (ABSPACK) includes:
- Absorption correction using spherical harmonics
- Frame scaling
;
_oxdiff_exptl_absorpt_empirical_full_max 1.347
_oxdiff_exptl_absorpt_empirical_full_min 0.812

loop_
_space_group_symop_operation_xyz
'x, y, z'
'-x, -y, -z'

loop_
_atom_site_label
_atom_site_type_symbol
_atom_site_fract_x
_atom_site_fract_y
_atom_site_fract_z
_atom_site_U_iso_or_equiv
_atom_site_adp_type
_atom_site_occupancy
_atom_site_site_symmetry_order
_atom_site_calc_flag
_atom_site_refinement_flags_posn
_atom_site_refinement_flags_adp
_atom_site_refinement_flags_occupancy
_atom_site_disorder_assembly
_atom_site_disorder_group
Mo1 Mo 0.26513(3) 0.32167(3) 0.13826(2) 0.02512(9) Uani 1 1 d . . . . .
As1 As 0.10954(4) 0.43487(3) 0.26492(2) 0.02197(9) Uani 1 1 d . . . . .
S2 S 0.68203(10) -0.10430(10) 0.20573(6) 0.03532(18) Uani 1 1 d . . . . .
F1 F 0.5914(3) -0.2635(3) 0.32332(18) 0.0582(7) Uani 1 1 d . . . . .
F2 F 0.7900(4) -0.0902(4) 0.36869(18) 0.0758(10) Uani 1 1 d . . . . .
O1 O 0.5175(3) 0.3426(4) 0.30237(16) 0.0445(6) Uani 1 1 d . . . . .
F3 F 0.5437(4) -0.0228(4) 0.3471(2) 0.0724(9) Uani 1 1 d . . . . .
O5 O 0.8102(4) -0.2028(4) 0.1891(2) 0.0532(7) Uani 1 1 d . . . . .
O3 O 0.1661(4) 0.6311(4) 0.0796(2) 0.0532(7) Uani 1 1 d . . . . .
O4 O 0.5251(4) -0.1592(4) 0.1597(2) 0.0541(7) Uani 1 1 d . . . . .
O2 O 0.5938(4) 0.4402(5) 0.0723(2) 0.0640(10) Uani 1 1 d . . . . .
O6 O 0.7290(5) 0.0574(4) 0.2102(3) 0.0695(10) Uani 1 1 d . . . . .
C1 C 0.4274(4) 0.3388(4) 0.2435(2) 0.0322(7) Uani 1 1 d . . . . .
C7 C 0.1364(4) 0.3461(4) 0.3681(2) 0.0295(6) Uani 1 1 d . . . . .
C4 C 0.1832(4) 0.6343(4) 0.3301(2) 0.0318(7) Uani 1 1 d . . . . .
C6 C 0.1956(5) 0.4589(4) 0.4326(2) 0.0351(7) Uani 1 1 d . . . . .
C8 C -0.1243(4) 0.4401(4) 0.2360(2) 0.0318(6) Uani 1 1 d . . . . .
H8A H -0.142491 0.501365 0.191373 0.048 Uiso 1 1 calc R U . . .
H8B H -0.173079 0.484651 0.285842 0.048 Uiso 1 1 calc R U . . .
H8C H -0.172964 0.336700 0.216530 0.048 Uiso 1 1 calc R U . . .
C3 C 0.2062(5) 0.5237(4) 0.1053(2) 0.0360(7) Uani 1 1 d . . . . .
C5 C 0.2199(4) 0.6186(4) 0.4114(2) 0.0358(7) Uani 1 1 d . . . . .
C2 C 0.4759(5) 0.3993(6) 0.0964(2) 0.0454(9) Uani 1 1 d . . . . .
C17 C 0.0312(5) 0.1842(5) 0.0654(3) 0.0445(9) Uani 1 1 d . . . . .
H17 H -0.066460 0.231269 0.060980 0.053 Uiso 1 1 calc R U . . .
C9 C 0.1896(5) 0.7763(4) 0.2887(3) 0.0461(9) Uani 1 1 d . . . . .
H9A H 0.270745 0.769539 0.248702 0.069 Uiso 1 1 calc R U . . .
H9B H 0.217582 0.865755 0.331928 0.069 Uiso 1 1 calc R U . . .
H9C H 0.084457 0.784736 0.258961 0.069 Uiso 1 1 calc R U . . .
C12 C 0.1074(6) 0.1765(4) 0.3679(3) 0.0483(10) Uani 1 1 d . . . . .
H12A H -0.001261 0.141260 0.341952 0.072 Uiso 1 1 calc R U . . .
H12B H 0.118945 0.156208 0.425882 0.072 Uiso 1 1 calc R U . . .
H12C H 0.185819 0.123028 0.335896 0.072 Uiso 1 1 calc R U . . .
C13 C 0.0839(5) 0.1021(4) 0.1308(2) 0.0435(9) Uani 1 1 d . . . . .
H13 H 0.026349 0.084997 0.176875 0.052 Uiso 1 1 calc R U . . .
C18 C 0.6501(5) -0.1211(5) 0.3165(3) 0.0472(9) Uani 1 1 d . . . . .
C10 C 0.2832(7) 0.7496(5) 0.4824(3) 0.0599(12) Uani 1 1 d . . . . .
H10A H 0.297449 0.843620 0.458952 0.090 Uiso 1 1 calc R U . . .
H10B H 0.386443 0.727057 0.508956 0.090 Uiso 1 1 calc R U . . .
H10C H 0.206019 0.761574 0.524426 0.090 Uiso 1 1 calc R U . . .
C14 C 0.2376(6) 0.0504(4) 0.1152(3) 0.0522(11) Uani 1 1 d . . . . .
H14 H 0.300617 -0.006553 0.148612 0.063 Uiso 1 1 calc R U . . .
C16 C 0.1484(6) 0.1829(5) 0.0092(2) 0.0497(10) Uani 1 1 d . . . . .
H16 H 0.143162 0.228217 -0.040241 0.060 Uiso 1 1 calc R U . . .
C11 C 0.2386(7) 0.4316(6) 0.5230(3) 0.0585(12) Uani 1 1 d . . . . .
H11A H 0.215090 0.324114 0.526205 0.088 Uiso 1 1 calc R U . . .
H11B H 0.174972 0.492863 0.561072 0.088 Uiso 1 1 calc R U . . .
H11C H 0.352990 0.460370 0.539581 0.088 Uiso 1 1 calc R U . . .
C15 C 0.2782(6) 0.1017(5) 0.0386(3) 0.0597(12) Uani 1 1 d . . . . .
H15 H 0.373641 0.084813 0.012470 0.072 Uiso 1 1 calc R U . . .

loop_
_atom_site_aniso_label
_atom_site_aniso_U_11
_atom_site_aniso_U_22
_atom_site_aniso_U_33
_atom_site_aniso_U_23
_atom_site_aniso_U_13
_atom_site_aniso_U_12
Mo1 0.02439(13) 0.03224(14) 0.01885(13) 0.00403(9) 0.00028(9) 0.00583(9)
As1 0.02300(17) 0.01971(15) 0.02246(17) 0.00207(11) 0.00129(12) 0.00079(11)
S2 0.0320(4) 0.0363(4) 0.0390(4) 0.0096(3) 0.0039(3) 0.0042(3)
F1 0.0560(15) 0.0647(16) 0.0556(15) 0.0262(12) 0.0013(12) -0.0143(12)
F2 0.0633(18) 0.112(3) 0.0438(14) 0.0137(15) -0.0118(13) -0.0346(18)
O1 0.0309(13) 0.0723(19) 0.0295(13) 0.0102(12) -0.0050(11) 0.0040(12)
F3 0.0711(19) 0.0703(18) 0.0696(19) -0.0168(14) 0.0329(16) -0.0092(15)
O5 0.0461(16) 0.072(2) 0.0480(16) 0.0168(14) 0.0115(13) 0.0277(15)
O3 0.064(2) 0.0504(16) 0.0511(17) 0.0258(14) 0.0018(15) 0.0138(14)
O4 0.0390(15) 0.074(2) 0.0488(17) 0.0143(15) -0.0062(13) 0.0053(14)
O2 0.0340(15) 0.120(3) 0.0449(17) 0.0333(19) 0.0106(13) 0.0024(17)
O6 0.084(3) 0.0400(16) 0.089(3) 0.0187(16) 0.027(2) -0.0053(16)
C1 0.0262(15) 0.0436(18) 0.0280(16) 0.0080(13) 0.0048(13) 0.0039(13)
C7 0.0359(17) 0.0297(15) 0.0250(15) 0.0073(11) 0.0063(13) 0.0063(12)
C4 0.0263(15) 0.0256(14) 0.0406(18) -0.0021(12) 0.0023(13) 0.0004(11)
C6 0.0387(18) 0.0398(18) 0.0257(16) -0.0007(13) 0.0072(14) 0.0043(14)
C8 0.0235(15) 0.0334(15) 0.0373(17) 0.0022(12) 0.0027(13) 0.0016(12)
C3 0.0363(18) 0.0444(19) 0.0289(16) 0.0126(14) 0.0024(13) 0.0001(14)
C5 0.0316(16) 0.0335(17) 0.0383(18) -0.0087(13) 0.0046(14) 0.0041(13)
C2 0.0355(19) 0.077(3) 0.0261(16) 0.0161(17) 0.0025(15) 0.0081(18)
C17 0.040(2) 0.0418(19) 0.043(2) -0.0098(15) -0.0166(17) 0.0042(15)
C9 0.046(2) 0.0222(15) 0.069(3) 0.0091(16) -0.0008(19) 0.0000(14)
C12 0.067(3) 0.0334(19) 0.047(2) 0.0162(16) 0.0019(19) 0.0006(17)
C13 0.052(2) 0.0353(18) 0.0373(18) -0.0045(14) 0.0009(17) -0.0125(16)
C18 0.043(2) 0.054(2) 0.039(2) 0.0009(16) 0.0051(17) -0.0162(18)
C10 0.070(3) 0.048(2) 0.049(2) -0.0222(19) 0.000(2) -0.003(2)
C14 0.060(3) 0.0284(17) 0.063(3) 0.0017(16) -0.018(2) 0.0082(16)
C16 0.071(3) 0.049(2) 0.0238(17) -0.0059(14) -0.0069(17) 0.0101(19)
C11 0.067(3) 0.081(3) 0.0255(19) 0.0048(18) 0.0018(19) 0.004(2)
C15 0.060(3) 0.051(2) 0.061(3) -0.023(2) 0.018(2) 0.012(2)

loop_
_atom_type_symbol
_atom_type_description
_atom_type_scat_dispersion_real
_atom_type_scat_dispersion_imag
_atom_type_scat_source
C C 0.0181 0.0091 'International Tables Vol C Tables 4.2.6.8 and 6.1.1.4'
H H 0.0000 0.0000 'International Tables Vol C Tables 4.2.6.8 and 6.1.1.4'
As As -0.9300 1.0051 'International Tables Vol C Tables 4.2.6.8 and 6.1.1.4'
F F 0.0727 0.0534 'International Tables Vol C Tables 4.2.6.8 and 6.1.1.4'
Mo Mo -0.0483 2.7339 'International Tables Vol C Tables 4.2.6.8 and 6.1.1.4'
O O 0.0492 0.0322 'International Tables Vol C Tables 4.2.6.8 and 6.1.1.4'
S S 0.3331 0.5567 'International Tables Vol C Tables 4.2.6.8 and 6.1.1.4'

loop_
_exptl_crystal_face_index_h
_exptl_crystal_face_index_k
_exptl_crystal_face_index_l
_exptl_crystal_face_perp_dist
0 5 -6 0.0387
-5 -1 4 0.0636
4 -3 1 0.0536
1 -5 6 0.0675
-1 1 10 0.0215
0 0 -10 0.0165

loop_
_geom_angle_atom_site_label_1
_geom_angle_atom_site_label_2
_geom_angle_atom_site_label_3
_geom_angle
_geom_angle_site_symmetry_1
_geom_angle_site_symmetry_3
_geom_angle_publ_flag
C1 Mo1 As1 74.87(9) . . ?
C1 Mo1 C2 77.41(14) . . ?
C1 Mo1 C17 144.09(14) . . ?
C1 Mo1 C13 109.20(14) . . ?
C1 Mo1 C14 94.30(14) . . ?
C1 Mo1 C16 149.38(15) . . ?
C1 Mo1 C15 114.02(17) . . ?
C3 Mo1 As1 77.95(10) . . ?
C3 Mo1 C1 115.08(14) . . ?
C3 Mo1 C2 78.36(16) . . ?
C3 Mo1 C17 94.16(15) . . ?
C3 Mo1 C13 125.49(16) . . ?
C3 Mo1 C14 150.62(15) . . ?
C3 Mo1 C16 92.79(15) . . ?
C3 Mo1 C15 122.87(17) . . ?
C2 Mo1 As1 130.97(13) . . ?
C2 Mo1 C17 131.42(16) . . ?
C2 Mo1 C13 143.04(17) . . ?
C2 Mo1 C14 110.26(19) . . ?
C2 Mo1 C16 97.34(17) . . ?
C2 Mo1 C15 85.56(19) . . ?
C17 Mo1 As1 92.60(11) . . ?
C17 Mo1 C13 35.17(15) . . ?
C17 Mo1 C14 58.61(15) . . ?
C17 Mo1 C15 58.36(16) . . ?
C13 Mo1 As1 84.73(10) . . ?
C13 Mo1 C14 34.84(16) . . ?
C14 Mo1 As1 111.42(13) . . ?
C16 Mo1 As1 126.06(13) . . ?
C16 Mo1 C17 34.50(16) . . ?
C16 Mo1 C13 57.95(15) . . ?
C16 Mo1 C14 58.79(15) . . ?
C16 Mo1 C15 35.47(17) . . ?
C15 Mo1 As1 142.87(13) . . ?
C15 Mo1 C13 58.16(16) . . ?
C15 Mo1 C14 35.42(18) . . ?
C7 As1 Mo1 117.40(10) . . ?
C7 As1 C4 89.38(15) . . ?
C7 As1 C8 106.97(14) . . ?
C4 As1 Mo1 119.76(10) . . ?
C4 As1 C8 105.77(14) . . ?
C8 As1 Mo1 114.35(10) . . ?
O5 S2 O4 115.1(2) . . ?
O5 S2 O6 114.5(2) . . ?
O5 S2 C18 102.5(2) . . ?
O4 S2 C18 103.04(19) . . ?
O6 S2 O4 115.8(2) . . ?
O6 S2 C18 103.2(2) . . ?
O1 C1 Mo1 177.5(3) . . ?
C6 C7 As1 108.2(2) . . ?
C6 C7 C12 129.5(3) . . ?
C12 C7 As1 122.1(3) . . ?
C5 C4 As1 108.8(2) . . ?
C5 C4 C9 130.0(3) . . ?
C9 C4 As1 121.2(3) . . ?
C7 C6 C5 117.0(3) . . ?
C7 C6 C11 123.4(4) . . ?
C5 C6 C11 119.6(3) . . ?
As1 C8 H8A 109.5 . . ?
As1 C8 H8B 109.5 . . ?
As1 C8 H8C 109.5 . . ?
H8A C8 H8B 109.5 . . ?
H8A C8 H8C 109.5 . . ?
H8B C8 H8C 109.5 . . ?
O3 C3 Mo1 173.7(3) . . ?
C4 C5 C6 116.7(3) . . ?
C4 C5 C10 124.5(4) . . ?
C6 C5 C10 118.8(4) . . ?
O2 C2 Mo1 178.8(5) . . ?
Mo1 C17 H17 120.1 . . ?
C13 C17 Mo1 73.3(2) . . ?
C13 C17 H17 125.9 . . ?
C16 C17 Mo1 72.5(2) . . ?
C16 C17 H17 125.9 . . ?
C16 C17 C13 108.3(4) . . ?
C4 C9 H9A 109.5 . . ?
C4 C9 H9B 109.5 . . ?
C4 C9 H9C 109.5 . . ?
H9A C9 H9B 109.5 . . ?
H9A C9 H9C 109.5 . . ?
H9B C9 H9C 109.5 . . ?
C7 C12 H12A 109.5 . . ?
C7 C12 H12B 109.5 . . ?
C7 C12 H12C 109.5 . . ?
H12A C12 H12B 109.5 . . ?
H12A C12 H12C 109.5 . . ?
H12B C12 H12C 109.5 . . ?
Mo1 C13 H13 121.6 . . ?
C17 C13 Mo1 71.5(2) . . ?
C17 C13 H13 125.7 . . ?
C14 C13 Mo1 72.9(2) . . ?
C14 C13 C17 108.7(4) . . ?
C14 C13 H13 125.7 . . ?
F1 C18 S2 111.5(3) . . ?
F1 C18 F2 106.9(4) . . ?
F1 C18 F3 107.7(3) . . ?
F2 C18 S2 111.8(3) . . ?
F3 C18 S2 111.3(3) . . ?
F3 C18 F2 107.4(4) . . ?
C5 C10 H10A 109.5 . . ?
C5 C10 H10B 109.5 . . ?
C5 C10 H10C 109.5 . . ?
H10A C10 H10B 109.5 . . ?
H10A C10 H10C 109.5 . . ?
H10B C10 H10C 109.5 . . ?
Mo1 C14 H14 121.8 . . ?
C13 C14 Mo1 72.2(2) . . ?
C13 C14 H14 126.7 . . ?
C13 C14 C15 106.6(4) . . ?
C15 C14 Mo1 71.1(2) . . ?
C15 C14 H14 126.7 . . ?
Mo1 C16 H16 120.4 . . ?
C17 C16 Mo1 73.0(2) . . ?
C17 C16 H16 125.7 . . ?
C17 C16 C15 108.7(4) . . ?
C15 C16 Mo1 72.6(2) . . ?
C15 C16 H16 125.7 . . ?
C6 C11 H11A 109.5 . . ?
C6 C11 H11B 109.5 . . ?
C6 C11 H11C 109.5 . . ?
H11A C11 H11B 109.5 . . ?
H11A C11 H11C 109.5 . . ?
H11B C11 H11C 109.5 . . ?
Mo1 C15 H15 120.3 . . ?
C14 C15 Mo1 73.5(2) . . ?
C14 C15 H15 126.1 . . ?
C16 C15 Mo1 71.9(2) . . ?
C16 C15 C14 107.8(4) . . ?
C16 C15 H15 126.1 . . ?

loop_
_geom_bond_atom_site_label_1
_geom_bond_atom_site_label_2
_geom_bond_distance
_geom_bond_site_symmetry_2
_geom_bond_publ_flag
Mo1 As1 2.5844(4) . ?
Mo1 C1 2.020(3) . ?
Mo1 C3 2.003(4) . ?
Mo1 C2 2.024(4) . ?
Mo1 C17 2.313(4) . ?
Mo1 C13 2.337(4) . ?
Mo1 C14 2.346(4) . ?
Mo1 C16 2.306(4) . ?
Mo1 C15 2.315(4) . ?
As1 C7 1.918(3) . ?
As1 C4 1.920(3) . ?
As1 C8 1.942(3) . ?
S2 O5 1.425(3) . ?
S2 O4 1.439(3) . ?
S2 O6 1.435(3) . ?
S2 C18 1.825(4) . ?
F1 C18 1.333(5) . ?
F2 C18 1.342(5) . ?
O1 C1 1.133(4) . ?
F3 C18 1.341(6) . ?
O3 C3 1.139(5) . ?
O2 C2 1.130(5) . ?
C7 C6 1.341(5) . ?
C7 C12 1.491(5) . ?
C4 C5 1.328(5) . ?
C4 C9 1.495(5) . ?
C6 C5 1.496(5) . ?
C6 C11 1.505(5) . ?
C8 H8A 0.9600 . ?
C8 H8B 0.9600 . ?
C8 H8C 0.9600 . ?
C5 C10 1.509(5) . ?
C17 H17 0.9300 . ?
C17 C13 1.405(6) . ?
C17 C16 1.370(6) . ?
C9 H9A 0.9600 . ?
C9 H9B 0.9600 . ?
C9 H9C 0.9600 . ?
C12 H12A 0.9600 . ?
C12 H12B 0.9600 . ?
C12 H12C 0.9600 . ?
C13 H13 0.9300 . ?
C13 C14 1.402(6) . ?
C10 H10A 0.9600 . ?
C10 H10B 0.9600 . ?
C10 H10C 0.9600 . ?
C14 H14 0.9300 . ?
C14 C15 1.418(7) . ?
C16 H16 0.9300 . ?
C16 C15 1.408(7) . ?
C11 H11A 0.9600 . ?
C11 H11B 0.9600 . ?
C11 H11C 0.9600 . ?
C15 H15 0.9300 . ?

loop_
_geom_torsion_atom_site_label_1
_geom_torsion_atom_site_label_2
_geom_torsion_atom_site_label_3
_geom_torsion_atom_site_label_4
_geom_torsion
_geom_torsion_site_symmetry_1
_geom_torsion_site_symmetry_2
_geom_torsion_site_symmetry_3
_geom_torsion_site_symmetry_4
_geom_torsion_publ_flag
Mo1 C17 C13 C14 -63.9(3) . . . . ?
Mo1 C17 C16 C15 64.4(3) . . . . ?
Mo1 C13 C14 C15 -63.2(3) . . . . ?
Mo1 C14 C15 C16 -64.2(3) . . . . ?
Mo1 C16 C15 C14 65.2(3) . . . . ?
As1 C7 C6 C5 2.0(4) . . . . ?
As1 C7 C6 C11 -177.6(3) . . . . ?
As1 C4 C5 C6 -0.5(4) . . . . ?
As1 C4 C5 C10 179.6(3) . . . . ?
O5 S2 C18 F1 -66.2(4) . . . . ?
O5 S2 C18 F2 53.5(4) . . . . ?
O5 S2 C18 F3 173.6(3) . . . . ?
O4 S2 C18 F1 53.7(4) . . . . ?
O4 S2 C18 F2 173.3(3) . . . . ?
O4 S2 C18 F3 -66.5(3) . . . . ?
O6 S2 C18 F1 174.6(3) . . . . ?
O6 S2 C18 F2 -65.8(4) . . . . ?
O6 S2 C18 F3 54.4(3) . . . . ?
C7 C6 C5 C4 -1.1(5) . . . . ?
C7 C6 C5 C10 178.8(4) . . . . ?
C17 C13 C14 Mo1 63.0(3) . . . . ?
C17 C13 C14 C15 -0.2(4) . . . . ?
C17 C16 C15 Mo1 -64.6(3) . . . . ?
C17 C16 C15 C14 0.6(5) . . . . ?
C9 C4 C5 C6 178.3(3) . . . . ?
C9 C4 C5 C10 -1.6(7) . . . . ?
C12 C7 C6 C5 176.5(4) . . . . ?
C12 C7 C6 C11 -3.0(6) . . . . ?
C13 C17 C16 Mo1 -65.1(3) . . . . ?
C13 C17 C16 C15 -0.7(5) . . . . ?
C13 C14 C15 Mo1 64.0(3) . . . . ?
C13 C14 C15 C16 -0.2(5) . . . . ?
C16 C17 C13 Mo1 64.5(3) . . . . ?
C16 C17 C13 C14 0.6(4) . . . . ?
C11 C6 C5 C4 178.5(4) . . . . ?
C11 C6 C5 C10 -1.6(6) . . . . ?

loop_
_exptl_oxdiff_crystal_face_indexfrac_h
_exptl_oxdiff_crystal_face_indexfrac_k
_exptl_oxdiff_crystal_face_indexfrac_l
_exptl_oxdiff_crystal_face_x
_exptl_oxdiff_crystal_face_y
_exptl_oxdiff_crystal_face_z
0.3935 4.9642 -6.2947 -0.0264 0.0282 -0.9993
-4.9242 -0.9875 4.3320 0.6696 -0.6353 0.3847
4.4337 -3.4142 1.3394 -0.6268 0.5919 0.5067
0.8624 -5.1094 5.6733 -0.1466 0.1357 0.9798
-0.7644 0.7765 9.8531 -0.4031 -0.8454 0.3504
0.2635 -0.1979 -10.0926 0.4677 0.7671 -0.4391
